data_7112802
loop_
_publ_author_name
'Mart\'i-Rujas, Javier'
'Matsushita, Yoshitaka'
'Izumi, Fujio'
'Fujita, Makoto'
'Kawano, Masaki'

_publ_section_title
;
 Solid-liquid interface synthesis of microcrystalline porous coordination
 networks.
;
_journal_issue 35
_journal_name_full 'Chemical communications (Cambridge, England)'
_journal_page_first 6515
_journal_page_last 6517
_journal_paper_doi 10.1039/c0cc01141j
_journal_volume 46
_journal_year 2010
_chemical_formula_sum 'C18 Br2 Cl N6 Zn1.5'
_chemical_formula_weight 1187.58
_chemical_name_common Saddle-ClBr
_chemical_name_systematic
;
?
;
_space_group_IT_number 56
_symmetry_cell_setting orthorhombic
_symmetry_Int_Tables_number 56
_symmetry_space_group_name_Hall '-P 2ab 2ac'
_symmetry_space_group_name_H-M 'P c c n'
_audit_creation_method RIETAN-FP
_cell_angle_alpha 90
_cell_angle_beta 90
_cell_angle_gamma 90
_cell_formula_units_Z 8
_cell_length_a 29.902(3)
_cell_length_b 12.891(1)
_cell_length_c 12.747(1)
_cell_volume 4913.5(7)
_diffrn_ambient_temperature 298
_diffrn_radiation_source SPring-8
_diffrn_radiation_type Synchrotron
_diffrn_radiation_wavelength 1.3
_pd_phase_name Saddle-ClBr
_refine_ls_R_factor_gt 0.0136
_refine_ls_wR_factor_gt 0.0183
_cod_data_source_file c0cc01141j.txt
_cod_data_source_block JK8_1_saddle_clbr
_cod_depositor_comments
;
The following automatic conversions were performed:

'_symmetry_cell_setting' value 'Orthorhombic' changed to
'orthorhombic' according to
/usr/data/users/saulius/automatic-downloads/retrospective/RSC/lib/dictionaries/cif_core.dic
dictionary named 'cif_core.dic' version 2.4.2 from 2011-04-26.

Automatic conversion script
Id: cif_fix_values 2281 2013-09-26 08:29:07Z andrius 
;
_cod_original_cell_volume 4913.51(95)
_cod_original_formula_sum 'C18 Cl1 Br2 N6 Zn1.5'
_cod_database_code 7112802

loop_
_symmetry_equiv_pos_as_xyz
'x, y, z'
'-x, -y, -z'
'-x+1/2, -y+1/2, z'
'x+1/2, y+1/2, -z'
'-x, y+1/2, -z+1/2'
'x, -y+1/2, z+1/2'
'x+1/2, -y, -z+1/2'
'-x+1/2, y, z+1/2'

loop_
_atom_site_aniso_label
_atom_site_aniso_U_11
_atom_site_aniso_U_22
_atom_site_aniso_U_33
_atom_site_aniso_U_12
_atom_site_aniso_U_13
_atom_site_aniso_U_23
N1 0.12955 0.12955 0.12955 0.00000 0.00000 0.00000
C2 0.12955 0.12955 0.12955 0.00000 0.00000 0.00000
C3 0.12955 0.12955 0.12955 0.00000 0.00000 0.00000
C4 0.12955 0.12955 0.12955 0.00000 0.00000 0.00000
N5 0.12955 0.12955 0.12955 0.00000 0.00000 0.00000
N6 0.12955 0.12955 0.12955 0.00000 0.00000 0.00000
C7 0.12955 0.12955 0.12955 0.00000 0.00000 0.00000
C8 0.12955 0.12955 0.12955 0.00000 0.00000 0.00000
C9 0.12955 0.12955 0.12955 0.00000 0.00000 0.00000
C10 0.12955 0.12955 0.12955 0.00000 0.00000 0.00000
C11 0.12955 0.12955 0.12955 0.00000 0.00000 0.00000
C12 0.12955 0.12955 0.12955 0.00000 0.00000 0.00000
C13 0.12955 0.12955 0.12955 0.00000 0.00000 0.00000
C14 0.12955 0.12955 0.12955 0.00000 0.00000 0.00000
C15 0.12955 0.12955 0.12955 0.00000 0.00000 0.00000
C16 0.12955 0.12955 0.12955 0.00000 0.00000 0.00000
C17 0.12955 0.12955 0.12955 0.00000 0.00000 0.00000
N18 0.12955 0.12955 0.12955 0.00000 0.00000 0.00000
C19 0.12955 0.12955 0.12955 0.00000 0.00000 0.00000
C20 0.12955 0.12955 0.12955 0.00000 0.00000 0.00000
N21 0.12955 0.12955 0.12955 0.00000 0.00000 0.00000
Zn22 0.12955 0.12955 0.12955 0.00000 0.00000 0.00000
C23 0.12955 0.12955 0.12955 0.00000 0.00000 0.00000
C24 0.12955 0.12955 0.12955 0.00000 0.00000 0.00000
Zn25 0.12955 0.12955 0.12955 0.00000 0.00000 0.00000
Cl26 0.12955 0.12955 0.12955 0.00000 0.00000 0.00000
Cl27 0.12955 0.12955 0.12955 0.00000 0.00000 0.00000
N28 0.12955 0.12955 0.12955 0.00000 0.00000 0.00000
Br29 0.12955 0.12955 0.12955 0.00000 0.00000 0.00000
Br30 0.12955 0.12955 0.12955 0.00000 0.00000 0.00000

loop_
_atom_site_label
_atom_site_occupancy
_atom_site_fract_x
_atom_site_fract_y
_atom_site_fract_z
_atom_site_thermal_displace_type
_atom_site_B_iso_or_equiv
_atom_site_type_symbol
N1 1.0 0.3871(45) 1.176(12) -0.703(16) Biso 10.229 N
C2 1.0 0.3782(31) 1.267(31) -0.743(11) Biso 10.229 C
C3 1.0 0.4088(62) 1.176(18) -0.614(21) Biso 10.229 C
C4 1.0 0.3525(48) 1.270(22) -0.84(1) Biso 10.229 C
N5 1.0 0.3872(45) 1.359(13) -0.705(17) Biso 10.229 N
N6 1.0 0.4200(28) 1.261(21) -0.565(5) Biso 10.229 N
C7 1.0 0.419(7) 1.075(16) -0.560(18) Biso 10.229 C
C8 1.0 0.3532(45) 1.185(11) -0.908(13) Biso 10.229 C
C9 1.0 0.3232(72) 1.35(1) -0.855(11) Biso 10.229 C
C10 1.0 0.4083(64) 1.350(19) -0.613(23) Biso 10.229 C
C11 1.0 0.4489(73) 1.074(12) -0.475(16) Biso 10.229 C
C12 1.0 0.3956(53) 0.983(22) -0.586(11) Biso 10.229 C
C13 1.0 0.3240(66) 1.193(12) -0.991(11) Biso 10.229 C
C14 1.0 0.2946(45) 1.349(12) -0.939(15) Biso 10.229 C
C15 1.0 0.421(6) 1.448(14) -0.556(17) Biso 10.229 C
C16 1.0 0.453(5) 0.985(19) -0.418(11) Biso 10.229 C
C17 1.0 0.4041(66) 0.897(13) -0.520(17) Biso 10.229 C
N18 1.0 0.2959(31) 1.270(15) -1.0074(73) Biso 10.229 N
C19 1.0 0.4052(42) 1.544(16) -0.58(1) Biso 10.229 C
C20 1.0 0.447(7) 1.440(12) -0.464(14) Biso 10.229 C
N21 1.0 0.4311(57) 0.8972(84) -0.438(12) Biso 10.229 N
Zn22 0.500 0.25000 1.25000 -1.1221(21) Biso 10.229 Zn
C23 1.0 0.4164(53) 1.628(14) -0.515(13) Biso 10.229 C
C24 1.0 0.4568(44) 1.524(17) -0.401(12) Biso 10.229 C
Zn25 1.0 0.43177(39) 0.7538(16) -0.339(1) Biso 10.229 Zn
Cl26 0.500 0.25000 1.094(87) -1.189(51) Biso 10.229 Cl
Cl27 0.500 0.25000 1.405(87) -1.19(5) Biso 10.229 Cl
N28 1.0 0.4421(45) 1.6167(91) -0.427(11) Biso 10.229 N
Br29 1.0 0.49338(39) 0.75232(83) -0.2289(6) Biso 10.229 Br
Br30 1.0 0.36370(34) 0.71291(73) -0.26078(87) Biso 10.229 Br
